data_7231861
loop_
_publ_author_name
'Zhu, Xiaofei'
'Wang, Shentang'
'Han, Haitao'
'Liao, Wuping'

_publ_section_title
;
 Organoamine-induced isomerism of calixarene-based complexes: from 1D to
 2D
;
_journal_issue 68
_journal_name_full 'RSC Advances'
_journal_page_first 39208
_journal_paper_doi 10.1039/C8RA07833E
_journal_volume 8
_journal_year 2018
_chemical_formula_moiety '0.5(C144 H124 Cl2 Co8 N12 O24 S8)'
_chemical_formula_sum 'C72 H62 Cl Co4 N6 O12 S4'
_chemical_formula_weight 1602.68
_chemical_name_common '[Co4 Cl (C40 H44 S4 O4) (C16 H9 N3 O4)2](CH3)4N '
_space_group_crystal_system tetragonal
_space_group_IT_number 90
_space_group_name_Hall 'P 4ab 2ab'
_space_group_name_H-M_alt 'P 4 21 2'
_symmetry_space_group_name_Hall 'P 4ab 2ab'
_symmetry_space_group_name_H-M 'P 4 21 2'
_atom_sites_solution_hydrogens geom
_audit_creation_date 2018-10-04
_audit_creation_method
;
Olex2 1.3-dev
(compiled 2018.07.26 svn.r3523 for OlexSys, GUI svn.r5565)
;
_audit_update_record
;
2018-11-15 deposited with the CCDC.
2018-11-16 downloaded from the CCDC.
;
_cell_angle_alpha 90
_cell_angle_beta 90
_cell_angle_gamma 90
_cell_formula_units_Z 2
_cell_length_a 20.549(3)
_cell_length_b 20.549(3)
_cell_length_c 15.790(3)
_cell_measurement_reflns_used 6859
_cell_measurement_temperature 190(2)
_cell_measurement_theta_max 33.57
_cell_measurement_theta_min 2.80
_cell_volume 6667.5(19)
_computing_cell_refinement 'Bruker SAINT'
_computing_data_collection 'Bruker APEX2'
_computing_data_reduction 'Bruker SAINT'
_computing_molecular_graphics 'Olex2 (Dolomanov et al., 2009)'
_computing_publication_material 'Olex2 (Dolomanov et al., 2009)'
_computing_structure_refinement 'ShelXL (Sheldrick, 2015)'
_computing_structure_solution 'SHELXL-2018/3 (Sheldrick, 2018)'
_diffrn_ambient_temperature 189.99
_diffrn_measured_fraction_theta_full 0.990
_diffrn_measured_fraction_theta_max 0.989
_diffrn_measurement_device_type 'Bruker APEX-II CCD'
_diffrn_measurement_method '\f and \w scans'
_diffrn_radiation_type CuK\a
_diffrn_radiation_wavelength 1.54178
_diffrn_reflns_av_R_equivalents 0.1684
_diffrn_reflns_av_unetI/netI 0.0826
_diffrn_reflns_Laue_measured_fraction_full 0.990
_diffrn_reflns_Laue_measured_fraction_max 0.989
_diffrn_reflns_limit_h_max 14
_diffrn_reflns_limit_h_min -14
_diffrn_reflns_limit_k_max 14
_diffrn_reflns_limit_k_min -12
_diffrn_reflns_limit_l_max 11
_diffrn_reflns_limit_l_min -11
_diffrn_reflns_number 17571
_diffrn_reflns_point_group_measured_fraction_full 0.990
_diffrn_reflns_point_group_measured_fraction_max 0.990
_diffrn_reflns_theta_full 33.905
_diffrn_reflns_theta_max 33.905
_diffrn_reflns_theta_min 2.798
_exptl_absorpt_coefficient_mu 4.887
_exptl_absorpt_correction_T_max 0.7466
_exptl_absorpt_correction_T_min 0.3609
_exptl_absorpt_correction_type multi-scan
_exptl_absorpt_process_details 'SADABS 2014/5'
_exptl_crystal_colour purple
_exptl_crystal_density_diffrn 0.798
_exptl_crystal_description block
_exptl_crystal_F_000 1642
_exptl_crystal_size_max 0.13
_exptl_crystal_size_mid 0.08
_exptl_crystal_size_min 0.05
_refine_diff_density_max 0.140
_refine_diff_density_min -0.188
_refine_diff_density_rms 0.030
_refine_ls_abs_structure_details
;
 Refined as an inversion twin.
;
_refine_ls_abs_structure_Flack 0.15(2)
_refine_ls_extinction_method none
_refine_ls_goodness_of_fit_ref 1.037
_refine_ls_hydrogen_treatment constr
_refine_ls_matrix_type full
_refine_ls_number_parameters 202
_refine_ls_number_reflns 1322
_refine_ls_number_restraints 188
_refine_ls_restrained_S_all 0.981
_refine_ls_R_factor_all 0.0944
_refine_ls_R_factor_gt 0.0509
_refine_ls_shift/su_max 0.001
_refine_ls_shift/su_mean 0.000
_refine_ls_structure_factor_coef Fsqd
_refine_ls_weighting_details 'w=1/[\s^2^(Fo^2^)+16.9089P] where P=(Fo^2^+2Fc^2^)/3'
_refine_ls_weighting_scheme calc
_refine_ls_wR_factor_gt 0.0948
_refine_ls_wR_factor_ref 0.1091
_reflns_Friedel_coverage 0.626
_reflns_Friedel_fraction_full 0.990
_reflns_Friedel_fraction_max 0.990
_reflns_number_gt 901
_reflns_number_total 1322
_reflns_threshold_expression 'I > 2\s(I)'
_cod_data_source_file c8ra07833e2.cif
_cod_data_source_block 2d-co
_cod_original_cell_volume 6667(2)
_cod_database_code 7231861
_shelx_shelxl_version_number 2018/3
_shelx_space_group_comment
;
The symmetry employed for this shelxl refinement is uniquely defined
by the following loop, which should always be used as a source of
symmetry information in preference to the above space-group names.
They are only intended as comments.
;
_olex2_refinement_description
;
1. Twinned data refinement
 Scales: 0.85(2)
 0.15(2)
2. Fixed Uiso
 At 1.2 times of:
  All C(H) groups, All N(H) groups
 At 1.5 times of:
  All C(H,H,H) groups
3. Rigid body (RIGU) restrains
 C14, C1, C2, C6, O0AA, C3, C5, S1, Co1, C4, O1AA, Cl1, C7, C11, C8, C9, C10,
 C12, O3, C13, C17, C16, C15, C18, N1, N2
 with sigma for 1-2 distances of 0.005 and sigma for 1-3 distances of 0.005
4. Others
 Fixed Sof: H1(0.5)
5.a Me refined with riding coordinates:
 C8(H8A,H8B,H8C), C9(H9A,H9B,H9C), C10(H10A,H10B,H10C)
5.b Aromatic/amide H refined with riding coordinates:
 C3(H3), C5(H5), C13(H13), C14(H14), C16(H16), C17(H17), N1(H1)
5.c Fitted hexagon refined as free rotating group:
 C1(C2,C3,C4,C5,C6), C12(C13,C14,C15,C16,C17)
;
_olex2_submission_special_instructions 'No special instructions were received'

loop_
_space_group_symop_operation_xyz
'x, y, z'
'-x, -y, z'
'-y+1/2, x+1/2, z'
'y+1/2, -x+1/2, z'
'-x+1/2, y+1/2, -z'
'x+1/2, -y+1/2, -z'
'y, x, -z'
'-y, -x, -z'

loop_
_atom_site_label
_atom_site_type_symbol
_atom_site_fract_x
_atom_site_fract_y
_atom_site_fract_z
_atom_site_U_iso_or_equiv
_atom_site_adp_type
_atom_site_occupancy
_atom_site_site_symmetry_order
_atom_site_calc_flag
_atom_site_refinement_flags_posn
_atom_site_refinement_flags_adp
_atom_site_refinement_flags_occupancy
_atom_site_disorder_assembly
_atom_site_disorder_group
C1 C 0.5322(13) 0.1332(9) 0.5669(9) 0.111(11) Uani 1 1 d . U . . .
C2 C 0.5933(10) 0.1317(8) 0.6048(14) 0.124(10) Uani 1 1 d G U . . .
C3 C 0.6036(8) 0.1640(10) 0.6809(13) 0.141(11) Uani 1 1 d G U . . .
H3 H 0.645353 0.163032 0.706827 0.170 Uiso 1 1 calc R . . . .
C4 C 0.5530(13) 0.1979(9) 0.7192(9) 0.174(15) Uani 1 1 d G U . . .
C5 C 0.4919(10) 0.1994(9) 0.6813(14) 0.172(15) Uani 1 1 d G U . . .
H5 H 0.457290 0.222473 0.707452 0.207 Uiso 1 1 calc R . . . .
C6 C 0.4815(8) 0.1670(11) 0.6052(14) 0.164(13) Uani 1 1 d G U . . .
C7 C 0.554(3) 0.231(3) 0.803(3) 0.29(2) Uani 1 1 d . U . A 1
C8 C 0.497(3) 0.229(2) 0.861(2) 0.41(3) Uani 1 1 d . U . A 1
H8A H 0.507319 0.254013 0.912564 0.609 Uiso 1 1 calc R . . A 1
H8B H 0.459694 0.248918 0.832646 0.609 Uiso 1 1 calc R . . A 1
H8C H 0.487676 0.184191 0.875661 0.609 Uiso 1 1 calc R . . A 1
C9 C 0.618(2) 0.205(2) 0.8603(19) 0.34(2) Uani 1 1 d . U . A 1
H9A H 0.657456 0.205877 0.824831 0.515 Uiso 1 1 calc R . . A 1
H9B H 0.624736 0.234326 0.909023 0.515 Uiso 1 1 calc R . . A 1
H9C H 0.610111 0.161085 0.880308 0.515 Uiso 1 1 calc R . . A 1
C10 C 0.574(2) 0.303(2) 0.790(3) 0.40(3) Uani 1 1 d . U . A 1
H10A H 0.611622 0.305447 0.752411 0.603 Uiso 1 1 calc R . . A 1
H10B H 0.537514 0.327176 0.765487 0.603 Uiso 1 1 calc R . . A 1
H10C H 0.585367 0.322489 0.845217 0.603 Uiso 1 1 calc R . . A 1
C11 C 0.5455(18) 0.167(2) 0.319(2) 0.141(16) Uani 1 1 d . U . . .
C12 C 0.5574(11) 0.2112(7) 0.2477(9) 0.113(10) Uani 1 1 d . U . . .
C13 C 0.5114(6) 0.2554(10) 0.2186(11) 0.112(10) Uani 1 1 d G U . . .
H13 H 0.469082 0.256219 0.242899 0.135 Uiso 1 1 calc R . . . .
C14 C 0.5272(9) 0.2984(8) 0.1538(12) 0.147(12) Uani 1 1 d G U . . .
H14 H 0.495703 0.328582 0.133844 0.176 Uiso 1 1 calc R . . . .
C15 C 0.5890(11) 0.2972(8) 0.1182(9) 0.112(11) Uani 1 1 d G U . . .
C16 C 0.6351(7) 0.2530(10) 0.1474(11) 0.140(12) Uani 1 1 d G U . . .
H16 H 0.677333 0.252142 0.123028 0.168 Uiso 1 1 calc R . . . .
C17 C 0.6192(9) 0.2100(8) 0.2121(12) 0.109(10) Uani 1 1 d G U . . .
H17 H 0.650713 0.179778 0.232084 0.131 Uiso 1 1 calc R . . . .
C18 C 0.6044(15) 0.3493(17) 0.0547(18) 0.121(10) Uani 1 1 d . U . . .
N1 N 0.5694(13) 0.4019(14) 0.0348(16) 0.200(13) Uani 1 1 d . U . . .
H1 H 0.534311 0.415776 0.061292 0.240 Uiso 0.5 1 calc R . . . .
N2 N 0.6548(13) 0.3452(13) 0.000000 0.126(12) Uani 1 2 d S TU P . .
O0AA O 0.5330(8) 0.0964(8) 0.4905(8) 0.125(6) Uani 1 1 d . U . . .
O1AA O 0.5905(8) 0.1309(8) 0.3400(9) 0.095(6) Uani 1 1 d . U . . .
O3 O 0.4896(9) 0.1634(8) 0.3444(10) 0.109(7) Uani 1 1 d . U . . .
S1 S 0.4082(4) 0.1642(4) 0.5537(4) 0.142(3) Uani 1 1 d . U . . .
Cl1 Cl 0.500000 0.000000 0.3435(6) 0.117(5) Uani 1 4 d S TU P . .
Co1 Co 0.5970(2) 0.05566(19) 0.4220(2) 0.0991(15) Uani 1 1 d . U . . .

loop_
_atom_site_aniso_label
_atom_site_aniso_U_11
_atom_site_aniso_U_22
_atom_site_aniso_U_33
_atom_site_aniso_U_23
_atom_site_aniso_U_13
_atom_site_aniso_U_12
C1 0.10(2) 0.17(3) 0.062(19) 0.010(17) 0.028(18) -0.04(2)
C2 0.12(2) 0.11(3) 0.14(3) -0.052(19) -0.014(18) 0.01(2)
C3 0.18(3) 0.11(3) 0.14(3) -0.049(18) -0.02(2) 0.01(2)
C4 0.20(4) 0.19(4) 0.13(3) -0.03(2) 0.01(2) 0.05(3)
C5 0.20(3) 0.22(3) 0.10(3) 0.01(2) 0.03(2) 0.05(3)
C6 0.14(3) 0.28(4) 0.08(3) 0.02(2) 0.05(2) 0.01(2)
C7 0.38(6) 0.31(5) 0.18(5) -0.11(4) -0.03(3) 0.05(5)
C8 0.45(6) 0.56(7) 0.21(4) -0.16(5) 0.03(4) 0.08(6)
C9 0.45(6) 0.41(5) 0.17(3) -0.06(4) -0.04(3) 0.10(5)
C10 0.41(7) 0.27(5) 0.52(8) -0.12(4) -0.18(5) 0.03(5)
C11 0.15(3) 0.21(4) 0.06(3) 0.01(2) 0.03(2) 0.07(3)
C12 0.13(3) 0.12(3) 0.09(2) -0.029(16) -0.02(2) -0.01(2)
C13 0.12(2) 0.14(3) 0.08(2) -0.004(15) -0.002(17) -0.003(17)
C14 0.16(3) 0.19(3) 0.09(3) 0.014(18) 0.008(19) -0.02(2)
C15 0.17(3) 0.13(3) 0.03(2) 0.005(16) 0.00(2) -0.02(2)
C16 0.19(3) 0.09(3) 0.14(3) 0.013(16) 0.01(2) -0.008(19)
C17 0.16(3) 0.08(2) 0.09(3) -0.010(14) 0.011(17) 0.02(2)
C18 0.17(3) 0.16(3) 0.04(3) 0.03(2) 0.001(18) 0.00(2)
N1 0.22(3) 0.20(3) 0.19(4) 0.09(2) 0.02(2) 0.03(2)
N2 0.17(2) 0.17(2) 0.03(3) -0.006(12) -0.006(12) -0.03(2)
O0AA 0.175(18) 0.123(17) 0.077(11) 0.027(12) -0.026(14) 0.019(13)
O1AA 0.133(15) 0.113(17) 0.039(11) -0.041(10) -0.003(11) 0.023(12)
O3 0.131(16) 0.131(16) 0.065(13) -0.067(12) -0.006(13) 0.040(15)
S1 0.180(9) 0.195(8) 0.051(5) -0.024(5) 0.024(6) 0.010(7)
Cl1 0.161(8) 0.161(8) 0.029(8) 0.000 0.000 0.000
Co1 0.125(4) 0.134(4) 0.038(2) -0.021(4) 0.017(3) -0.003(3)

loop_
_atom_type_symbol
_atom_type_description
_atom_type_scat_dispersion_real
_atom_type_scat_dispersion_imag
_atom_type_scat_source
C C 0.0181 0.0091 'International Tables Vol C Tables 4.2.6.8 and 6.1.1.4'
H H 0.0000 0.0000 'International Tables Vol C Tables 4.2.6.8 and 6.1.1.4'
Cl Cl 0.3639 0.7018 'International Tables Vol C Tables 4.2.6.8 and 6.1.1.4'
Co Co -2.3653 3.6143 'International Tables Vol C Tables 4.2.6.8 and 6.1.1.4'
N N 0.0311 0.0180 'International Tables Vol C Tables 4.2.6.8 and 6.1.1.4'
O O 0.0492 0.0322 'International Tables Vol C Tables 4.2.6.8 and 6.1.1.4'
S S 0.3331 0.5567 'International Tables Vol C Tables 4.2.6.8 and 6.1.1.4'

loop_
_geom_angle_atom_site_label_1
_geom_angle_atom_site_label_2
_geom_angle_atom_site_label_3
_geom_angle
_geom_angle_site_symmetry_1
_geom_angle_site_symmetry_3
C2 C1 C6 120.0 . .
C2 C1 O0AA 110(2) . .
C6 C1 O0AA 130(2) . .
C1 C2 S1 122.1(16) . 4
C3 C2 C1 120.0 . .
C3 C2 S1 117.8(16) . 4
C2 C3 H3 120.0 . .
C2 C3 C4 120.0 . .
C4 C3 H3 120.0 . .
C3 C4 C5 120.0 . .
C3 C4 C7 127(3) . .
C5 C4 C7 113(3) . .
C4 C5 H5 120.0 . .
C6 C5 C4 120.0 . .
C6 C5 H5 120.0 . .
C1 C6 S1 115.9(18) . .
C5 C6 C1 120.0 . .
C5 C6 S1 124.1(18) . .
C4 C7 C9 110(4) . .
C4 C7 C10 109(5) . .
C8 C7 C4 121(5) . .
C8 C7 C9 106(5) . .
C8 C7 C10 108(5) . .
C10 C7 C9 100(5) . .
C7 C8 H8A 109.5 . .
C7 C8 H8B 109.5 . .
C7 C8 H8C 109.5 . .
H8A C8 H8B 109.5 . .
H8A C8 H8C 109.5 . .
H8B C8 H8C 109.5 . .
C7 C9 H9A 109.5 . .
C7 C9 H9B 109.5 . .
C7 C9 H9C 109.5 . .
H9A C9 H9B 109.5 . .
H9A C9 H9C 109.5 . .
H9B C9 H9C 109.5 . .
C7 C10 H10A 109.5 . .
C7 C10 H10B 109.5 . .
C7 C10 H10C 109.5 . .
H10A C10 H10B 109.5 . .
H10A C10 H10C 109.5 . .
H10B C10 H10C 109.5 . .
O1AA C11 C12 117(3) . .
O3 C11 C12 116(3) . .
O3 C11 O1AA 126(4) . .
C13 C12 C11 123(2) . .
C13 C12 C17 120.0 . .
C17 C12 C11 117(2) . .
C12 C13 H13 120.0 . .
C12 C13 C14 120.0 . .
C14 C13 H13 120.0 . .
C13 C14 H14 120.0 . .
C13 C14 C15 120.0 . .
C15 C14 H14 120.0 . .
C14 C15 C16 120.0 . .
C14 C15 C18 117(2) . .
C16 C15 C18 123(2) . .
C15 C16 H16 120.0 . .
C17 C16 C15 120.0 . .
C17 C16 H16 120.0 . .
C12 C17 H17 120.0 . .
C16 C17 C12 120.0 . .
C16 C17 H17 120.0 . .
N1 C18 C15 128(3) . .
N1 C18 N2 108(4) . .
N2 C18 C15 123(3) . .
C18 N1 N1 107.6(18) . 8_665
C18 N1 H1 126.2 . .
N1 N1 H1 126.2 8_665 .
C18 N2 C18 108(5) 8_665 .
C1 O0AA Co1 136.5(16) . .
C1 O0AA Co1 114.8(15) . 3_545
Co1 O0AA Co1 107.9(7) . 3_545
C11 O1AA Co1 133(3) . .
C11 O3 Co1 131(3) . 3_545
C2 S1 Co1 93.2(12) 3_545 3_545
C6 S1 C2 102(2) . 3_545
C6 S1 Co1 98.4(10) . 3_545
Co1 Cl1 Co1 76.98(17) 2_655 4
Co1 Cl1 Co1 123.3(4) 3_545 4
Co1 Cl1 Co1 76.98(17) 3_545 .
Co1 Cl1 Co1 76.99(17) 4 .
Co1 Cl1 Co1 76.98(17) 3_545 2_655
Co1 Cl1 Co1 123.3(4) 2_655 .
O0AA Co1 O0AA 94.9(9) . 4
O0AA Co1 O1AA 88.9(6) . .
O0AA Co1 O3 177.7(7) . 4
O0AA Co1 S1 77.7(5) . 4
O0AA Co1 S1 80.8(5) 4 4
O0AA Co1 Cl1 86.2(5) . .
O0AA Co1 Cl1 82.0(5) 4 .
O1AA Co1 O0AA 169.9(6) . 4
O1AA Co1 O3 90.5(7) . 4
O1AA Co1 S1 109.2(5) . 4
O1AA Co1 Cl1 88.9(5) . .
O3 Co1 O0AA 85.3(6) 4 4
O3 Co1 S1 104.7(5) 4 4
O3 Co1 Cl1 91.5(5) 4 .
S1 Co1 Cl1 155.3(3) 4 .

loop_
_geom_bond_atom_site_label_1
_geom_bond_atom_site_label_2
_geom_bond_distance
_geom_bond_site_symmetry_2
C1 C2 1.3900 .
C1 C6 1.3900 .
C1 O0AA 1.424(17) .
C2 C3 1.3900 .
C2 S1 1.857(14) 4
C3 H3 0.9500 .
C3 C4 1.3900 .
C4 C5 1.3900 .
C4 C7 1.50(4) .
C5 H5 0.9500 .
C5 C6 1.3900 .
C6 S1 1.714(15) .
C7 C8 1.48(6) .
C7 C9 1.68(5) .
C7 C10 1.54(6) .
C8 H8A 0.9800 .
C8 H8B 0.9800 .
C8 H8C 0.9800 .
C9 H9A 0.9800 .
C9 H9B 0.9800 .
C9 H9C 0.9800 .
C10 H10A 0.9800 .
C10 H10B 0.9800 .
C10 H10C 0.9800 .
C11 C12 1.47(4) .
C11 O1AA 1.23(3) .
C11 O3 1.22(3) .
C12 C13 1.3900 .
C12 C17 1.3900 .
C13 H13 0.9500 .
C13 C14 1.3900 .
C14 H14 0.9500 .
C14 C15 1.3900 .
C15 C16 1.3900 .
C15 C18 1.50(3) .
C16 H16 0.9500 .
C16 C17 1.3900 .
C17 H17 0.9500 .
C18 N1 1.34(3) .
C18 N2 1.35(3) .
N1 N1 1.38(4) 8_665
N1 H1 0.8800 .
O0AA Co1 1.897(17) .
O0AA Co1 2.118(15) 3_545
O1AA Co1 2.020(16) .
O3 Co1 2.06(2) 3_545
S1 Co1 2.605(7) 3_545
Cl1 Co1 2.611(6) 4
Cl1 Co1 2.611(6) 2_655
Cl1 Co1 2.611(6) .
Cl1 Co1 2.611(6) 3_545

loop_
_geom_torsion_atom_site_label_1
_geom_torsion_atom_site_label_2
_geom_torsion_atom_site_label_3
_geom_torsion_atom_site_label_4
_geom_torsion
_geom_torsion_site_symmetry_1
_geom_torsion_site_symmetry_4
C1 C2 C3 C4 0.0 . .
C1 C6 S1 C2 92.3(16) . 3_545
C1 C6 S1 Co1 -2.8(10) . 3_545
C1 O0AA Co1 O0AA 87(2) . 4
C1 O0AA Co1 O1AA -102.6(19) . .
C1 O0AA Co1 S1 7.3(18) . 4
C1 O0AA Co1 Cl1 168.5(19) . .
C2 C1 C6 C5 0.0 . .
C2 C1 C6 S1 -178.9(14) . .
C2 C1 O0AA Co1 -9(2) . .
C2 C1 O0AA Co1 -177.6(8) . 3_545
C2 C3 C4 C5 0.0 . .
C2 C3 C4 C7 176(3) . .
C3 C4 C5 C6 0.0 . .
C3 C4 C7 C8 -141(5) . .
C3 C4 C7 C9 -17(6) . .
C3 C4 C7 C10 92(5) . .
C4 C5 C6 C1 0.0 . .
C4 C5 C6 S1 178.8(16) . .
C5 C4 C7 C8 35(6) . .
C5 C4 C7 C9 159(3) . .
C5 C4 C7 C10 -92(5) . .
C5 C6 S1 C2 -86.5(15) . 3_545
C5 C6 S1 Co1 178.4(9) . 3_545
C6 C1 C2 C3 0.0 . .
C6 C1 C2 S1 -176.1(13) . 4
C6 C1 O0AA Co1 3(2) . 3_545
C6 C1 O0AA Co1 171.4(11) . .
C7 C4 C5 C6 -176(3) . .
C11 C12 C13 C14 176(2) . .
C11 C12 C17 C16 -177(2) . .
C12 C11 O1AA Co1 -171.7(14) . .
C12 C11 O3 Co1 165.0(16) . 3_545
C12 C13 C14 C15 0.0 . .
C13 C12 C17 C16 0.0 . .
C13 C14 C15 C16 0.0 . .
C13 C14 C15 C18 -174.2(18) . .
C14 C15 C16 C17 0.0 . .
C14 C15 C18 N1 9(4) . .
C14 C15 C18 N2 -162.8(19) . .
C15 C16 C17 C12 0.0 . .
C15 C18 N1 N1 -172(3) . 8_665
C15 C18 N2 C18 173(3) . 8_665
C16 C15 C18 N1 -165(3) . .
C16 C15 C18 N2 23(3) . .
C17 C12 C13 C14 0.0 . .
C18 C15 C16 C17 173.8(19) . .
N1 C18 N2 C18 0(2) . 8_665
N2 C18 N1 N1 1(5) . 8_665
O0AA C1 C2 C3 -179.4(16) . .
O0AA C1 C2 S1 4.5(15) . 4
O0AA C1 C6 C5 179(2) . .
O0AA C1 C6 S1 0.5(18) . .
O1AA C11 C12 C13 -179(2) . .
O1AA C11 C12 C17 -2(4) . .
O1AA C11 O3 Co1 -4(6) . 3_545
O3 C11 C12 C13 11(4) . .
O3 C11 C12 C17 -173(3) . .
O3 C11 O1AA Co1 -2(6) . .
S1 C2 C3 C4 176.3(13) 4 .
Co1 O0AA Co1 O0AA -104.3(6) 3_545 4
Co1 O0AA Co1 O1AA 66.3(8) 3_545 .
Co1 O0AA Co1 S1 176.2(7) 3_545 4
Co1 O0AA Co1 Cl1 -22.7(6) 3_545 .

loop_
_twin_individual_id
_twin_individual_mass_fraction_refined
1 0.85(2)
2 0.15(2)
